data_4062779
_journal_name_full Organometallics
_journal_paper_doi 10.1021/om0496380
_journal_year 2004
_chemical_formula_sum 'C31 H45 Cu N2 O'
_chemical_formula_weight 525.23
_space_group_IT_number 14
_symmetry_cell_setting monoclinic
_symmetry_space_group_name_Hall '-P 2ybc'
_symmetry_space_group_name_H-M 'P 1 21/c 1'
_cell_angle_alpha 90.00
_cell_angle_beta 112.44
_cell_angle_gamma 90.00
_cell_formula_units_Z 4
_cell_length_a 10.4662(5)
_cell_length_b 23.4546(12)
_cell_length_c 13.7109(7)
_cell_measurement_temperature 194(2)
_cell_volume 3110.9(3)
_diffrn_ambient_temperature 194(2)
_exptl_crystal_density_diffrn 1.121
_cod_depositor_comments
;
The following automatic conversions were performed:
'_symmetry_cell_setting' value 'Monoclinic' changed to 'monoclinic'
according to '/home/saulius/struct/CIF-dictionaries/cif_core.dic'
dictionary named 'cif_core.dic' version 2.4.1 from 2010-06-29.

Automatic conversion script
Id: cif_fix_enum 1527 2010-12-29 10:47:43Z saulius 
;
_cod_original_sg_symbol_H-M 'P 21/c'
_cod_database_code 4062779

loop_
_symmetry_equiv_pos_as_xyz
'x, y, z'
'-x, y+1/2, -z+1/2'
'-x, -y, -z'
'x, -y-1/2, z-1/2'

loop_
_atom_site_label
_atom_site_type_symbol
_atom_site_fract_x
_atom_site_fract_y
_atom_site_fract_z
_atom_site_U_iso_or_equiv
_atom_site_adp_type
_atom_site_occupancy
_atom_site_symmetry_multiplicity
_atom_site_calc_flag
_atom_site_refinement_flags
_atom_site_disorder_assembly
_atom_site_disorder_group
Cu Cu 0.23434(2) 0.666156(10) 0.987560(18) 0.03170(11) Uani 1 1 d . . .
O O 0.24648(16) 0.63541(6) 1.11191(10) 0.0423(4) Uani 1 1 d . . .
N1 N 0.22559(15) 0.66730(6) 0.77499(12) 0.0263(3) Uani 1 1 d . . .
N2 N 0.21887(15) 0.75238(6) 0.82817(12) 0.0267(3) Uani 1 1 d . . .
C1 C 0.22488(18) 0.69747(8) 0.86003(14) 0.0273(4) Uani 1 1 d . . .
C2 C 0.22256(19) 0.70347(8) 0.69388(14) 0.0312(4) Uani 1 1 d . . .
H2 H 0.2233 0.6924 0.6275 0.037 Uiso 1 1 calc R . .
C3 C 0.21837(19) 0.75697(8) 0.72701(14) 0.0308(4) Uani 1 1 d . . .
H3 H 0.2156 0.7911 0.6890 0.037 Uiso 1 1 calc R . .
C4 C 0.24373(19) 0.60636(8) 0.77545(14) 0.0293(4) Uani 1 1 d . . .
C5 C 0.1280(2) 0.57131(8) 0.72602(15) 0.0320(4) Uani 1 1 d . . .
C6 C 0.1511(2) 0.51287(9) 0.72853(17) 0.0429(5) Uani 1 1 d . . .
H6 H 0.0752 0.4878 0.6965 0.052 Uiso 1 1 calc R . .
C7 C 0.2825(2) 0.49060(9) 0.7768(2) 0.0500(6) Uani 1 1 d . . .
H7 H 0.2959 0.4505 0.7774 0.060 Uiso 1 1 calc R . .
C8 C 0.3941(2) 0.52600(10) 0.82392(19) 0.0475(5) Uani 1 1 d . . .
H8 H 0.4837 0.5099 0.8568 0.057 Uiso 1 1 calc R . .
C9 C 0.3780(2) 0.58487(9) 0.82426(15) 0.0345(4) Uani 1 1 d . . .
C10 C -0.0165(2) 0.59634(9) 0.67429(16) 0.0396(5) Uani 1 1 d . . .
H10 H -0.0084 0.6335 0.6415 0.048 Uiso 1 1 calc R . .
C11 C -0.0792(2) 0.60819(11) 0.7570(2) 0.0532(6) Uani 1 1 d . . .
H11A H -0.0884 0.5723 0.7902 0.080 Uiso 1 1 calc R . .
H11B H -0.1704 0.6257 0.7226 0.080 Uiso 1 1 calc R . .
H11C H -0.0186 0.6341 0.8109 0.080 Uiso 1 1 calc R . .
C12 C -0.1149(2) 0.55813(11) 0.58723(18) 0.0525(6) Uani 1 1 d . . .
H12A H -0.0723 0.5483 0.5370 0.079 Uiso 1 1 calc R . .
H12B H -0.2019 0.5785 0.5503 0.079 Uiso 1 1 calc R . .
H12C H -0.1336 0.5232 0.6187 0.079 Uiso 1 1 calc R . .
C13 C 0.5033(2) 0.62290(10) 0.87565(17) 0.0412(5) Uani 1 1 d . . .
H13 H 0.4708 0.6634 0.8682 0.049 Uiso 1 1 calc R . .
C14 C 0.5759(3) 0.60977(13) 0.99346(19) 0.0623(7) Uani 1 1 d . . .
H14A H 0.5103 0.6143 1.0283 0.094 Uiso 1 1 calc R . .
H14B H 0.6536 0.6361 1.0250 0.094 Uiso 1 1 calc R . .
H14C H 0.6104 0.5705 1.0025 0.094 Uiso 1 1 calc R . .
C15 C 0.6057(3) 0.61695(13) 0.8210(2) 0.0642(7) Uani 1 1 d . . .
H15A H 0.6366 0.5772 0.8254 0.096 Uiso 1 1 calc R . .
H15B H 0.6856 0.6417 0.8559 0.096 Uiso 1 1 calc R . .
H15C H 0.5605 0.6281 0.7468 0.096 Uiso 1 1 calc R . .
C16 C 0.22332(19) 0.80175(8) 0.89257(14) 0.0281(4) Uani 1 1 d . . .
C17 C 0.0992(2) 0.82459(8) 0.89102(15) 0.0332(4) Uani 1 1 d . . .
C18 C 0.1082(2) 0.87501(9) 0.94754(17) 0.0423(5) Uani 1 1 d . . .
H18 H 0.0260 0.8920 0.9480 0.051 Uiso 1 1 calc R . .
C19 C 0.2332(3) 0.90058(10) 1.00245(16) 0.0456(6) Uani 1 1 d . . .
H19 H 0.2364 0.9350 1.0398 0.055 Uiso 1 1 calc R . .
C20 C 0.3537(2) 0.87655(9) 1.00372(16) 0.0435(5) Uani 1 1 d . . .
H20 H 0.4395 0.8945 1.0427 0.052 Uiso 1 1 calc R . .
C21 C 0.3521(2) 0.82622(9) 0.94865(16) 0.0373(5) Uani 1 1 d . . .
C22 C -0.0384(2) 0.79515(10) 0.83481(18) 0.0452(5) Uani 1 1 d . . .
H22 H -0.0276 0.7678 0.7825 0.054 Uiso 1 1 calc R . .
C23 C -0.0790(3) 0.76089(12) 0.9143(2) 0.0616(7) Uani 1 1 d . . .
H23A H -0.0056 0.7335 0.9511 0.092 Uiso 1 1 calc R . .
H23B H -0.1654 0.7403 0.8767 0.092 Uiso 1 1 calc R . .
H23C H -0.0918 0.7870 0.9656 0.092 Uiso 1 1 calc R . .
C24 C -0.1547(3) 0.83647(12) 0.7754(2) 0.0662(8) Uani 1 1 d . . .
H24A H -0.1706 0.8624 0.8257 0.099 Uiso 1 1 calc R . .
H24B H -0.2394 0.8150 0.7372 0.099 Uiso 1 1 calc R . .
H24C H -0.1287 0.8586 0.7252 0.099 Uiso 1 1 calc R . .
C25 C 0.4853(2) 0.80050(11) 0.9489(2) 0.0536(6) Uani 1 1 d . . .
H25 H 0.4596 0.7636 0.9097 0.064 Uiso 1 1 calc R . .
C26 C 0.5852(4) 0.78615(18) 1.0583(3) 0.1099(15) Uani 1 1 d . . .
H26A H 0.6137 0.8212 1.0998 0.165 Uiso 1 1 calc R . .
H26B H 0.6666 0.7673 1.0542 0.165 Uiso 1 1 calc R . .
H26C H 0.5405 0.7606 1.0921 0.165 Uiso 1 1 calc R . .
C27 C 0.5480(4) 0.83782(17) 0.8877(4) 0.1089(15) Uani 1 1 d . . .
H27A H 0.4803 0.8433 0.8157 0.163 Uiso 1 1 calc R . .
H27B H 0.6306 0.8192 0.8854 0.163 Uiso 1 1 calc R . .
H27C H 0.5733 0.8749 0.9227 0.163 Uiso 1 1 calc R . .
C28 C 0.1907(3) 0.58209(9) 1.11928(17) 0.0465(6) Uani 1 1 d . . .
C29 C 0.0400(4) 0.59045(16) 1.1044(3) 0.1111(16) Uani 1 1 d . . .
H29A H 0.0345 0.6178 1.1567 0.167 Uiso 1 1 calc R . .
H29B H 0.0008 0.5539 1.1136 0.167 Uiso 1 1 calc R . .
H29C H -0.0121 0.6051 1.0333 0.167 Uiso 1 1 calc R . .
C30 C 0.1986(3) 0.54067(10) 1.03688(18) 0.0526(6) Uani 1 1 d . . .
H30A H 0.1411 0.5547 0.9664 0.079 Uiso 1 1 calc R . .
H30B H 0.1651 0.5032 1.0481 0.079 Uiso 1 1 calc R . .
H30C H 0.2946 0.5374 1.0429 0.079 Uiso 1 1 calc R . .
C31 C 0.2738(5) 0.55835(13) 1.2294(2) 0.1074(15) Uani 1 1 d . . .
H31A H 0.3727 0.5608 1.2435 0.161 Uiso 1 1 calc R . .
H31B H 0.2483 0.5184 1.2329 0.161 Uiso 1 1 calc R . .
H31C H 0.2535 0.5806 1.2822 0.161 Uiso 1 1 calc R . .

loop_
_atom_site_aniso_label
_atom_site_aniso_U_11
_atom_site_aniso_U_22
_atom_site_aniso_U_33
_atom_site_aniso_U_23
_atom_site_aniso_U_13
_atom_site_aniso_U_12
Cu 0.04429(18) 0.02724(17) 0.02874(16) 0.00157(9) 0.01974(12) 0.00184(9)
O 0.0706(10) 0.0310(8) 0.0326(7) -0.0001(6) 0.0278(7) -0.0052(7)
N1 0.0303(8) 0.0245(9) 0.0259(8) 0.0008(6) 0.0127(7) 0.0010(6)
N2 0.0301(8) 0.0255(8) 0.0267(8) -0.0001(6) 0.0132(7) 0.0011(6)
C1 0.0274(9) 0.0269(10) 0.0288(9) 0.0003(8) 0.0120(8) 0.0016(7)
C2 0.0383(11) 0.0312(11) 0.0265(9) 0.0014(8) 0.0151(8) 0.0005(8)
C3 0.0380(10) 0.0290(11) 0.0274(10) 0.0034(8) 0.0146(8) 0.0016(8)
C4 0.0371(10) 0.0252(10) 0.0302(10) 0.0004(8) 0.0179(8) 0.0021(8)
C5 0.0386(11) 0.0306(11) 0.0309(10) -0.0002(8) 0.0179(9) -0.0022(8)
C6 0.0515(13) 0.0323(12) 0.0464(13) -0.0040(9) 0.0202(10) -0.0096(9)
C7 0.0605(15) 0.0237(11) 0.0644(15) -0.0004(10) 0.0223(12) 0.0047(10)
C8 0.0439(12) 0.0364(13) 0.0600(14) 0.0042(11) 0.0173(11) 0.0096(10)
C9 0.0366(11) 0.0319(11) 0.0378(11) 0.0010(8) 0.0173(9) 0.0019(8)
C10 0.0368(11) 0.0389(12) 0.0411(11) 0.0029(9) 0.0126(9) -0.0044(9)
C11 0.0379(12) 0.0612(16) 0.0626(15) -0.0050(12) 0.0214(11) 0.0022(11)
C12 0.0437(13) 0.0607(16) 0.0454(13) 0.0022(11) 0.0086(10) -0.0119(11)
C13 0.0332(11) 0.0377(12) 0.0484(12) -0.0002(10) 0.0108(9) 0.0026(9)
C14 0.0521(15) 0.076(2) 0.0515(15) -0.0058(13) 0.0119(12) -0.0059(13)
C15 0.0501(15) 0.079(2) 0.0676(17) -0.0003(14) 0.0273(13) -0.0130(13)
C16 0.0390(11) 0.0228(10) 0.0254(9) 0.0005(7) 0.0154(8) 0.0011(8)
C17 0.0411(11) 0.0321(11) 0.0312(10) 0.0051(8) 0.0191(9) 0.0068(8)
C18 0.0603(14) 0.0354(12) 0.0403(11) 0.0063(9) 0.0294(11) 0.0137(10)
C19 0.0827(17) 0.0267(12) 0.0349(11) -0.0018(9) 0.0307(12) -0.0001(11)
C20 0.0570(14) 0.0362(13) 0.0353(11) -0.0049(9) 0.0153(10) -0.0124(10)
C21 0.0408(12) 0.0390(12) 0.0333(11) -0.0012(9) 0.0156(9) -0.0037(9)
C22 0.0361(12) 0.0528(14) 0.0499(13) -0.0046(11) 0.0200(10) 0.0049(10)
C23 0.0468(14) 0.0521(16) 0.088(2) 0.0160(14) 0.0284(14) -0.0009(11)
C24 0.0429(14) 0.087(2) 0.0676(18) 0.0252(15) 0.0196(13) 0.0099(13)
C25 0.0326(12) 0.0582(16) 0.0646(16) -0.0148(13) 0.0125(11) -0.0040(10)
C26 0.082(2) 0.141(4) 0.077(2) -0.012(2) -0.0021(18) 0.050(2)
C27 0.066(2) 0.129(4) 0.158(4) 0.010(3) 0.072(3) 0.0010(19)
C28 0.0777(16) 0.0320(12) 0.0395(12) -0.0037(9) 0.0331(12) -0.0076(10)
C29 0.110(3) 0.103(3) 0.169(4) -0.066(3) 0.107(3) -0.048(2)
C30 0.0819(18) 0.0338(13) 0.0433(13) -0.0040(10) 0.0252(12) 0.0006(11)
C31 0.227(5) 0.0463(18) 0.0422(16) 0.0041(13) 0.044(2) -0.021(2)

loop_
_geom_bond_atom_site_label_1
_geom_bond_atom_site_label_2
_geom_bond_distance
_geom_bond_site_symmetry_2
_geom_bond_publ_flag
Cu O 1.8104(13) . ?
Cu C1 1.8641(18) . ?
O C28 1.400(3) . ?
N1 C1 1.366(2) . ?
N1 C2 1.389(2) . ?
N1 C4 1.442(2) . ?
N2 C1 1.354(2) . ?
N2 C3 1.389(2) . ?
N2 C16 1.446(2) . ?
C2 C3 1.341(3) . ?
C4 C9 1.399(3) . ?
C4 C5 1.406(3) . ?
C5 C6 1.390(3) . ?
C5 C10 1.521(3) . ?
C6 C7 1.381(3) . ?
C7 C8 1.377(3) . ?
C8 C9 1.391(3) . ?
C9 C13 1.519(3) . ?
C10 C12 1.533(3) . ?
C10 C11 1.537(3) . ?
C13 C15 1.531(3) . ?
C13 C14 1.531(3) . ?
C16 C21 1.395(3) . ?
C16 C17 1.398(3) . ?
C17 C18 1.397(3) . ?
C17 C22 1.516(3) . ?
C18 C19 1.373(3) . ?
C19 C20 1.376(3) . ?
C20 C21 1.398(3) . ?
C21 C25 1.518(3) . ?
C22 C24 1.525(3) . ?
C22 C23 1.538(3) . ?
C25 C26 1.503(4) . ?
C25 C27 1.523(4) . ?
C28 C30 1.516(3) . ?
C28 C29 1.524(4) . ?
C28 C31 1.530(4) . ?
